data_1562955
loop_
_publ_author_name
'Yin, Wenlong'
'Feng, Kai'
'Hao, Wenyu'
'Yao, Jiyong'
'Wu, Yicheng'

_publ_section_title
;
 Syntheses, structures, and optical properties of Ba4MInSe6 (M=Cu, Ag)
;
_journal_name_full 'Journal of Solid State Chemistry'
_journal_page_first 168
_journal_page_last 171
_journal_paper_doi 10.1016/j.jssc.2012.03.068
_journal_volume 192
_journal_year 2012
_chemical_formula_sum 'Ba4 Cu In Se6'
_chemical_formula_weight 1201.48
_space_group_IT_number 62
_space_group_name_Hall '-P 2ac 2n'
_space_group_name_H-M_alt 'P n m a'
_symmetry_cell_setting orthorhombic
_symmetry_space_group_name_H-M 'P n m a'
_atom_sites_solution_hydrogens .
_atom_sites_solution_primary direct
_atom_sites_solution_secondary difmap
_audit_creation_method SHELXL-97
_cell_angle_alpha 90.00
_cell_angle_beta 90.00
_cell_angle_gamma 90.00
_cell_formula_units_Z 2
_cell_length_a 9.1181(18)
_cell_length_b 4.4720(9)
_cell_length_c 17.681(3)
_cell_measurement_temperature 153(2)
_cell_measurement_theta_max 30.0305
_cell_measurement_theta_min 2.5133
_cell_volume 721.0(2)
_computing_cell_refinement 'CrystalClear (Rigaku Inc., 2008)'
_computing_data_collection 'CrystalClear (Rigaku Inc., 2008)'
_computing_data_reduction 'CrystalClear (Rigaku Inc., 2008)'
_computing_molecular_graphics 'SHELXL-97 (Sheldrick, 1997)'
_computing_publication_material 'SHELXL-97 (Sheldrick, 1997)'
_computing_structure_refinement 'SHELXL-97 (Sheldrick, 1997)'
_computing_structure_solution 'SHELXS-97 (Sheldrick, 1990)'
_diffrn_ambient_temperature 153(2)
_diffrn_detector_area_resol_mean 28.5714
_diffrn_measured_fraction_theta_full 0.998
_diffrn_measured_fraction_theta_max 0.998
_diffrn_measurement_device_type 'Rigaku AFC10 diffractometer'
_diffrn_measurement_method dtprofit.ref
_diffrn_radiation_monochromator 'Graphite Monochromator'
_diffrn_radiation_source 'Rotating Anode'
_diffrn_radiation_type MoK\a
_diffrn_radiation_wavelength 0.71073
_diffrn_reflns_av_R_equivalents 0.1015
_diffrn_reflns_av_sigmaI/netI 0.0650
_diffrn_reflns_limit_h_max 12
_diffrn_reflns_limit_h_min -12
_diffrn_reflns_limit_k_max 5
_diffrn_reflns_limit_k_min -6
_diffrn_reflns_limit_l_max 24
_diffrn_reflns_limit_l_min -24
_diffrn_reflns_number 7336
_diffrn_reflns_theta_full 30.03
_diffrn_reflns_theta_max 30.03
_diffrn_reflns_theta_min 2.51
_exptl_absorpt_coefficient_mu 28.870
_exptl_absorpt_correction_T_max 0.33
_exptl_absorpt_correction_T_min 0.12
_exptl_absorpt_correction_type numerical
_exptl_absorpt_process_details 'face indexed'
_exptl_crystal_colour Red
_exptl_crystal_density_diffrn 5.535
_exptl_crystal_density_method 'not measured'
_exptl_crystal_description Platelet
_exptl_crystal_F_000 1012
_exptl_crystal_size_max 0.1300
_exptl_crystal_size_mid 0.1300
_exptl_crystal_size_min 0.0300
_refine_diff_density_max 3.996
_refine_diff_density_min -3.519
_refine_diff_density_rms 0.482
_refine_ls_extinction_method none
_refine_ls_goodness_of_fit_ref 1.122
_refine_ls_hydrogen_treatment .
_refine_ls_matrix_type full
_refine_ls_number_parameters 38
_refine_ls_number_reflns 1176
_refine_ls_number_restraints 0
_refine_ls_restrained_S_all 1.122
_refine_ls_R_factor_all 0.0506
_refine_ls_R_factor_gt 0.0408
_refine_ls_shift/su_max 0.001
_refine_ls_shift/su_mean 0.000
_refine_ls_structure_factor_coef Fsqd
_refine_ls_weighting_details 'calc w=1/[\s^2^(Fo^2^)+(0.0300P)^2^+0.0000P] where P=(Fo^2^+2Fc^2^)/3'
_refine_ls_weighting_scheme calc
_refine_ls_wR_factor_gt 0.0858
_refine_ls_wR_factor_ref 0.0900
_reflns_number_gt 1050
_reflns_number_total 1176
_reflns_threshold_expression >2sigma(I)
_cod_data_source_file JSSC-2012-192-168.cif
_cod_data_source_block 2
_cod_depositor_comments
;
The following automatic conversions were performed:

data item '_exptl_crystal_density_meas' value 'none' was changed to
'?' -- the value is perceived as not measured.

Automatic conversion script
Id: cif_fix_values 8369 2020-08-20 11:38:08Z andrius 
;
_cod_original_sg_symbol_H-M Pnma
_cod_database_code 1562955

loop_
_symmetry_equiv_pos_as_xyz
'x, y, z'
'-x+1/2, -y, z+1/2'
'x+1/2, -y+1/2, -z+1/2'
'-x, y+1/2, -z'
'-x, -y, -z'
'x-1/2, y, -z-1/2'
'-x-1/2, y-1/2, z-1/2'
'x, -y-1/2, z'

loop_
_atom_site_label
_atom_site_type_symbol
_atom_site_fract_x
_atom_site_fract_y
_atom_site_fract_z
_atom_site_U_iso_or_equiv
_atom_site_adp_type
_atom_site_occupancy
_atom_site_symmetry_multiplicity
_atom_site_calc_flag
_atom_site_refinement_flags
_atom_site_disorder_assembly
_atom_site_disorder_group
Ba1 Ba 0.07965(7) 0.2500 0.71318(4) 0.00888(17) Uani 1 2 d S . .
Ba2 Ba 0.24545(7) 0.2500 0.45842(4) 0.00924(17) Uani 1 2 d S . .
In In 0.12991(13) 0.2500 0.13435(6) 0.0160(3) Uani 0.50 2 d SP . .
Cu Cu 0.12991(13) 0.2500 0.13435(6) 0.0160(3) Uani 0.50 2 d SP . .
Se1 Se 0.50212(12) 0.2500 0.59939(6) 0.0067(2) Uani 1 2 d S . .
Se2 Se 0.18510(12) 0.2500 0.27542(6) 0.0059(2) Uani 1 2 d S . .
Se3 Se 0.37838(11) 0.2500 0.07080(6) 0.0060(2) Uani 1 2 d S . .

loop_
_atom_site_aniso_label
_atom_site_aniso_U_11
_atom_site_aniso_U_22
_atom_site_aniso_U_33
_atom_site_aniso_U_23
_atom_site_aniso_U_13
_atom_site_aniso_U_12
Ba1 0.0042(3) 0.0161(3) 0.0063(3) 0.000 -0.0005(2) 0.000
Ba2 0.0095(3) 0.0108(3) 0.0074(3) 0.000 0.0004(2) 0.000
In 0.0156(6) 0.0220(6) 0.0104(5) 0.000 0.0051(4) 0.000
Cu 0.0156(6) 0.0220(6) 0.0104(5) 0.000 0.0051(4) 0.000
Se1 0.0041(5) 0.0082(5) 0.0076(5) 0.000 0.0007(4) 0.000
Se2 0.0045(5) 0.0088(5) 0.0044(5) 0.000 0.0003(4) 0.000
Se3 0.0025(5) 0.0092(5) 0.0062(5) 0.000 0.0002(4) 0.000

loop_
_atom_type_symbol
_atom_type_description
_atom_type_scat_dispersion_real
_atom_type_scat_dispersion_imag
_atom_type_scat_source
Ba Ba -0.3244 2.2819 'International Tables Vol C Tables 4.2.6.8 and 6.1.1.4'
Cu Cu 0.3201 1.2651 'International Tables Vol C Tables 4.2.6.8 and 6.1.1.4'
In In -0.7276 1.3100 'International Tables Vol C Tables 4.2.6.8 and 6.1.1.4'
Se Se -0.0929 2.2259 'International Tables Vol C Tables 4.2.6.8 and 6.1.1.4'

loop_
_geom_angle_atom_site_label_1
_geom_angle_atom_site_label_2
_geom_angle_atom_site_label_3
_geom_angle
_geom_angle_site_symmetry_1
_geom_angle_site_symmetry_3
Se2 Ba1 Se2 85.69(3) 2_565 2
Se2 Ba1 Se2 156.70(2) 2_565 5_556
Se2 Ba1 Se2 89.770(17) 2 5_556
Se2 Ba1 Se2 89.770(17) 2_565 5_566
Se2 Ba1 Se2 156.70(2) 2 5_566
Se2 Ba1 Se2 85.42(3) 5_556 5_566
Se2 Ba1 Se1 78.98(3) 2_565 6_557
Se2 Ba1 Se1 78.98(3) 2 6_557
Se2 Ba1 Se1 77.73(2) 5_556 6_557
Se2 Ba1 Se1 77.73(2) 5_566 6_557
Se2 Ba1 Se3 128.58(3) 2_565 2
Se2 Ba1 Se3 74.11(2) 2 2
Se2 Ba1 Se3 71.37(2) 5_556 2
Se2 Ba1 Se3 125.15(3) 5_566 2
Se1 Ba1 Se3 138.597(16) 6_557 2
Se2 Ba1 Se3 74.11(2) 2_565 2_565
Se2 Ba1 Se3 128.58(3) 2 2_565
Se2 Ba1 Se3 125.15(3) 5_556 2_565
Se2 Ba1 Se3 71.37(2) 5_566 2_565
Se1 Ba1 Se3 138.597(16) 6_557 2_565
Se3 Ba1 Se3 82.58(3) 2 2_565
Se2 Ba1 Cu 41.87(3) 2_565 2_565
Se2 Ba1 Cu 93.98(3) 2 2_565
Se2 Ba1 Cu 161.42(3) 5_556 2_565
Se2 Ba1 Cu 97.81(2) 5_566 2_565
Se1 Ba1 Cu 120.85(2) 6_557 2_565
Se3 Ba1 Cu 92.16(3) 2 2_565
Se3 Ba1 Cu 41.22(2) 2_565 2_565
Se2 Ba1 In 41.87(3) 2_565 2_565
Se2 Ba1 In 93.98(3) 2 2_565
Se2 Ba1 In 161.42(3) 5_556 2_565
Se2 Ba1 In 97.81(2) 5_566 2_565
Se1 Ba1 In 120.85(2) 6_557 2_565
Se3 Ba1 In 92.16(3) 2 2_565
Se3 Ba1 In 41.22(2) 2_565 2_565
Cu Ba1 In 0.00(3) 2_565 2_565
Se2 Ba1 Cu 93.98(3) 2_565 2
Se2 Ba1 Cu 41.87(3) 2 2
Se2 Ba1 Cu 97.81(2) 5_556 2
Se2 Ba1 Cu 161.42(3) 5_566 2
Se1 Ba1 Cu 120.85(2) 6_557 2
Se3 Ba1 Cu 41.22(2) 2 2
Se3 Ba1 Cu 92.16(3) 2_565 2
Cu Ba1 Cu 73.53(3) 2_565 2
In Ba1 Cu 73.53(3) 2_565 2
Se2 Ba1 In 93.98(3) 2_565 2
Se2 Ba1 In 41.87(3) 2 2
Se2 Ba1 In 97.81(2) 5_556 2
Se2 Ba1 In 161.42(3) 5_566 2
Se1 Ba1 In 120.85(2) 6_557 2
Se3 Ba1 In 41.22(2) 2 2
Se3 Ba1 In 92.16(3) 2_565 2
Cu Ba1 In 73.53(3) 2_565 2
In Ba1 In 73.53(3) 2_565 2
Cu Ba1 In 0.00(3) 2 2
Se2 Ba1 In 72.85(3) 2_565 5_566
Se2 Ba1 In 117.86(3) 2 5_566
Se2 Ba1 In 89.32(3) 5_556 5_566
Se2 Ba1 In 39.45(2) 5_566 5_566
Se1 Ba1 In 40.470(17) 6_557 5_566
Se3 Ba1 In 157.79(3) 2 5_566
Se3 Ba1 In 100.73(2) 2_565 5_566
Cu Ba1 In 104.842(19) 2_565 5_566
In Ba1 In 104.842(19) 2_565 5_566
Cu Ba1 In 157.98(3) 2 5_566
In Ba1 In 157.98(3) 2 5_566
Se3 Ba2 Se3 88.75(3) 2_565 2
Se3 Ba2 Se2 123.60(2) 2_565 .
Se3 Ba2 Se2 123.60(2) 2 .
Se3 Ba2 Se1 88.03(2) 2_565 5_666
Se3 Ba2 Se1 153.41(3) 2 5_666
Se2 Ba2 Se1 79.36(3) . 5_666
Se3 Ba2 Se1 153.41(3) 2_565 5_656
Se3 Ba2 Se1 88.03(2) 2 5_656
Se2 Ba2 Se1 79.36(3) . 5_656
Se1 Ba2 Se1 83.20(3) 5_666 5_656
Se3 Ba2 Se3 75.27(3) 2_565 6_556
Se3 Ba2 Se3 75.27(3) 2 6_556
Se2 Ba2 Se3 71.57(3) . 6_556
Se1 Ba2 Se3 128.99(2) 5_666 6_556
Se1 Ba2 Se3 128.99(2) 5_656 6_556
Se3 Ba2 Se1 77.80(3) 2_565 .
Se3 Ba2 Se1 77.80(3) 2 .
Se2 Ba2 Se1 146.45(3) . .
Se1 Ba2 Se1 75.72(3) 5_666 .
Se1 Ba2 Se1 75.72(3) 5_656 .
Se3 Ba2 Se1 141.97(3) 6_556 .
Se3 Ba2 Cu 125.68(2) 2_565 6_656
Se3 Ba2 Cu 125.68(2) 2 6_656
Se2 Ba2 Cu 74.58(3) . 6_656
Se1 Ba2 Cu 41.613(16) 5_666 6_656
Se1 Ba2 Cu 41.613(16) 5_656 6_656
Se3 Ba2 Cu 146.15(3) 6_556 6_656
Se1 Ba2 Cu 71.88(3) . 6_656
Se3 Ba2 In 125.68(2) 2_565 6_656
Se3 Ba2 In 125.68(2) 2 6_656
Se2 Ba2 In 74.58(3) . 6_656
Se1 Ba2 In 41.613(16) 5_666 6_656
Se1 Ba2 In 41.613(16) 5_656 6_656
Se3 Ba2 In 146.15(3) 6_556 6_656
Se1 Ba2 In 71.88(3) . 6_656
Cu Ba2 In 0.00(3) 6_656 6_656
Se3 Ba2 In 39.22(3) 2_565 2_565
Se3 Ba2 In 90.46(3) 2 2_565
Se2 Ba2 In 144.598(15) . 2_565
Se1 Ba2 In 70.75(3) 5_666 2_565
Se1 Ba2 In 114.42(3) 5_656 2_565
Se3 Ba2 In 113.57(3) 6_556 2_565
Se1 Ba2 In 40.344(17) . 2_565
Cu Ba2 In 94.15(3) 6_656 2_565
In Ba2 In 94.15(3) 6_656 2_565
Se3 Ba2 In 90.46(3) 2_565 2
Se3 Ba2 In 39.22(3) 2 2
Se2 Ba2 In 144.598(15) . 2
Se1 Ba2 In 114.42(3) 5_666 2
Se1 Ba2 In 70.75(3) 5_656 2
Se3 Ba2 In 113.57(3) 6_556 2
Se1 Ba2 In 40.344(17) . 2
Cu Ba2 In 94.15(3) 6_656 2
In Ba2 In 94.15(3) 6_656 2
In Ba2 In 68.05(2) 2_565 2
Se3 Ba2 Ba2 134.375(16) 2_565 1_545
Se3 Ba2 Ba2 45.625(16) 2 1_545
Se2 Ba2 Ba2 90.0 . 1_545
Se1 Ba2 Ba2 131.600(16) 5_666 1_545
Se1 Ba2 Ba2 48.400(16) 5_656 1_545
Se3 Ba2 Ba2 90.0 6_556 1_545
Se1 Ba2 Ba2 90.0 . 1_545
Cu Ba2 Ba2 90.0 6_656 1_545
In Ba2 Ba2 90.0 6_656 1_545
In Ba2 Ba2 124.027(12) 2_565 1_545
In Ba2 Ba2 55.973(12) 2 1_545
Se3 In Se2 104.97(6) . .
Se3 In Se1 107.91(4) . 2_554
Se2 In Se1 108.84(4) . 2_554
Se3 In Se1 107.91(4) . 2_564
Se2 In Se1 108.84(4) . 2_564
Se1 In Se1 117.63(6) 2_554 2_564
Se3 In Ba1 62.01(3) . 2_564
Se2 In Ba1 59.61(3) . 2_564
Se1 In Ba1 157.95(4) 2_554 2_564
Se1 In Ba1 84.42(3) 2_564 2_564
Se3 In Ba1 62.01(3) . 2_554
Se2 In Ba1 59.61(3) . 2_554
Se1 In Ba1 84.42(3) 2_554 2_554
Se1 In Ba1 157.95(4) 2_564 2_554
Ba1 In Ba1 73.53(3) 2_564 2_554
Se3 In Ba2 128.55(5) . 6_556
Se2 In Ba2 126.48(4) . 6_556
Se1 In Ba2 58.84(3) 2_554 6_556
Se1 In Ba2 58.84(3) 2_564 6_556
Ba1 In Ba2 143.150(14) 2_564 6_556
Ba1 In Ba2 143.150(14) 2_554 6_556
Se3 In Ba1 136.82(3) . 5_566
Se2 In Ba1 55.42(3) . 5_566
Se1 In Ba1 114.75(4) 2_554 5_566
Se1 In Ba1 57.30(3) 2_564 5_566
Ba1 In Ba1 75.639(18) 2_564 5_566
Ba1 In Ba1 115.01(3) 2_554 5_566
Ba2 In Ba1 81.52(3) 6_556 5_566
Se3 In Ba1 136.82(3) . 5_556
Se2 In Ba1 55.42(3) . 5_556
Se1 In Ba1 57.30(3) 2_554 5_556
Se1 In Ba1 114.75(4) 2_564 5_556
Ba1 In Ba1 115.01(3) 2_564 5_556
Ba1 In Ba1 75.639(18) 2_554 5_556
Ba2 In Ba1 81.52(3) 6_556 5_556
Ba1 In Ba1 68.17(2) 5_566 5_556
Se3 In Ba2 53.08(3) . 2_554
Se2 In Ba2 134.98(3) . 2_554
Se1 In Ba2 57.87(3) 2_554 2_554
Se1 In Ba2 115.19(4) 2_564 2_554
Ba1 In Ba2 115.07(3) 2_564 2_554
Ba1 In Ba2 75.75(2) 2_554 2_554
Ba2 In Ba2 85.85(3) 6_556 2_554
Ba1 In Ba2 167.37(4) 5_566 2_554
Ba1 In Ba2 110.402(16) 5_556 2_554
Se3 In Ba2 53.08(3) . 2_564
Se2 In Ba2 134.98(3) . 2_564
Se1 In Ba2 115.19(4) 2_554 2_564
Se1 In Ba2 57.87(3) 2_564 2_564
Ba1 In Ba2 75.75(2) 2_564 2_564
Ba1 In Ba2 115.07(3) 2_554 2_564
Ba2 In Ba2 85.85(3) 6_556 2_564
Ba1 In Ba2 110.402(16) 5_566 2_564
Ba1 In Ba2 167.37(4) 5_556 2_564
Ba2 In Ba2 68.05(2) 2_554 2_564
Cu Se1 In 0.00(4) 2 2
Cu Se1 Cu 117.63(6) 2 2_565
In Se1 Cu 117.63(6) 2 2_565
Cu Se1 In 117.63(6) 2 2_565
In Se1 In 117.63(6) 2 2_565
Cu Se1 In 0.00(7) 2_565 2_565
Cu Se1 Ba2 162.66(4) 2 5_666
In Se1 Ba2 162.66(4) 2 5_666
Cu Se1 Ba2 79.55(3) 2_565 5_666
In Se1 Ba2 79.55(3) 2_565 5_666
Cu Se1 Ba2 79.55(3) 2 5_656
In Se1 Ba2 79.55(3) 2 5_656
Cu Se1 Ba2 162.66(4) 2_565 5_656
In Se1 Ba2 162.66(4) 2_565 5_656
Ba2 Se1 Ba2 83.20(3) 5_666 5_656
Cu Se1 Ba1 82.23(3) 2 6_657
In Se1 Ba1 82.23(3) 2 6_657
Cu Se1 Ba1 82.23(3) 2_565 6_657
In Se1 Ba1 82.23(3) 2_565 6_657
Ba2 Se1 Ba1 98.87(3) 5_666 6_657
Ba2 Se1 Ba1 98.87(3) 5_656 6_657
Cu Se1 Ba2 81.79(3) 2 .
In Se1 Ba2 81.79(3) 2 .
Cu Se1 Ba2 81.79(3) 2_565 .
In Se1 Ba2 81.79(3) 2_565 .
Ba2 Se1 Ba2 104.28(3) 5_666 .
Ba2 Se1 Ba2 104.28(3) 5_656 .
Ba1 Se1 Ba2 148.84(4) 6_657 .
In Se2 Ba2 178.24(5) . .
In Se2 Ba1 78.52(3) . 2_564
Ba2 Se2 Ba1 102.74(3) . 2_564
In Se2 Ba1 78.52(3) . 2_554
Ba2 Se2 Ba1 102.74(3) . 2_554
Ba1 Se2 Ba1 85.69(3) 2_564 2_554
In Se2 Ba1 85.13(3) . 5_556
Ba2 Se2 Ba1 93.58(3) . 5_556
Ba1 Se2 Ba1 163.62(4) 2_564 5_556
Ba1 Se2 Ba1 92.117(17) 2_554 5_556
In Se2 Ba1 85.13(3) . 5_566
Ba2 Se2 Ba1 93.58(3) . 5_566
Ba1 Se2 Ba1 92.117(17) 2_564 5_566
Ba1 Se2 Ba1 163.62(4) 2_554 5_566
Ba1 Se2 Ba1 85.42(3) 5_556 5_566
In Se3 Ba2 87.69(3) . 2_554
In Se3 Ba2 87.69(3) . 2_564
Ba2 Se3 Ba2 88.75(3) 2_554 2_564
In Se3 Ba2 162.40(5) . 6_656
Ba2 Se3 Ba2 104.73(3) 2_554 6_656
Ba2 Se3 Ba2 104.73(3) 2_564 6_656
In Se3 Ba1 76.77(3) . 2_564
Ba2 Se3 Ba1 164.37(4) 2_554 2_564
Ba2 Se3 Ba1 92.297(19) 2_564 2_564
Ba2 Se3 Ba1 90.10(3) 6_656 2_564
In Se3 Ba1 76.77(3) . 2_554
Ba2 Se3 Ba1 92.297(18) 2_554 2_554
Ba2 Se3 Ba1 164.37(4) 2_564 2_554
Ba2 Se3 Ba1 90.10(3) 6_656 2_554
Ba1 Se3 Ba1 82.58(3) 2_564 2_554

loop_
_geom_bond_atom_site_label_1
_geom_bond_atom_site_label_2
_geom_bond_distance
_geom_bond_site_symmetry_2
Ba1 Se2 3.2881(10) 2_565
Ba1 Se2 3.2881(10) 2
Ba1 Se2 3.2967(10) 5_556
Ba1 Se2 3.2967(10) 5_566
Ba1 Se1 3.3886(13) 6_557
Ba1 Se3 3.3887(10) 2
Ba1 Se3 3.3887(10) 2_565
Ba1 Cu 3.7357(12) 2_565
Ba1 In 3.7357(12) 2_565
Ba1 Cu 3.7357(11) 2
Ba1 In 3.7357(11) 2
Ba1 In 3.9898(11) 5_566
Ba2 Se3 3.1973(9) 2_565
Ba2 Se3 3.1973(9) 2
Ba2 Se2 3.2821(13) .
Ba2 Se1 3.3678(10) 5_666
Ba2 Se1 3.3678(10) 5_656
Ba2 Se3 3.3867(14) 6_556
Ba2 Se1 3.4189(13) .
Ba2 Cu 3.8703(15) 6_656
Ba2 In 3.8703(15) 6_656
Ba2 In 3.9958(11) 2_565
Ba2 In 3.9958(11) 2
Ba2 Ba2 4.4720(9) 1_545
In Se3 2.5289(16) .
In Se2 2.5445(16) .
In Se1 2.6136(9) 2_554
In Se1 2.6136(9) 2_564
In Ba1 3.7357(11) 2_564
In Ba1 3.7357(11) 2_554
In Ba2 3.8703(15) 6_556
In Ba1 3.9898(11) 5_566
In Ba1 3.9898(11) 5_556
In Ba2 3.9958(11) 2_554
In Ba2 3.9958(11) 2_564
Se1 Cu 2.6136(9) 2
Se1 In 2.6136(9) 2
Se1 Cu 2.6136(9) 2_565
Se1 In 2.6136(9) 2_565
Se1 Ba2 3.3678(10) 5_666
Se1 Ba2 3.3678(10) 5_656
Se1 Ba1 3.3886(13) 6_657
Se2 Ba1 3.2881(10) 2_564
Se2 Ba1 3.2881(10) 2_554
Se2 Ba1 3.2967(10) 5_556
Se2 Ba1 3.2967(10) 5_566
Se3 Ba2 3.1973(9) 2_554
Se3 Ba2 3.1973(9) 2_564
Se3 Ba2 3.3867(14) 6_656
Se3 Ba1 3.3887(10) 2_564
Se3 Ba1 3.3887(10) 2_554
